data_7720241
loop_
_publ_author_name
'Belousov, Yuriy A.'
'Polikovsky, Trofim A.'
'Metlin, Mikhail T.'
'Shikin, Daniil D.'
'Gontcharenko, Victoria E.'
'Lyssenko, Konstanin A.'
'Drozdov, Andrey A.'
'Korshunov, Vladislav M.'
'Taydakov, Ilya V.'
'Marchetti, Fabio'
'Pettinari, Claudio'

_publ_section_title
;
 Why europium acylpyrazolonates are bad phosphors: lessons learned from
 the study of ionic and polymer complexes [MLnQ<sub>4</sub>], M =
 NEt<sub>4</sub><sup>+</sup>, Ag<sup/>.
;
_journal_issue 7
_journal_name_full 'Dalton transactions (Cambridge, England : 2003)'
_journal_page_first 3087
_journal_page_last 3100
_journal_paper_doi 10.1039/d5dt02746b
_journal_volume 55
_journal_year 2026
_chemical_formula_moiety 'C68 H52 Ag Gd N8 O8, 1.75(C2 H3 N)'
_chemical_formula_sum 'C71.5 H57.25 Ag Gd N9.75 O8'
_chemical_formula_weight 1446.14
_space_group_crystal_system monoclinic
_space_group_IT_number 14
_space_group_name_Hall '-P 2yn'
_space_group_name_H-M_alt 'P 1 21/n 1'
_atom_sites_solution_hydrogens geom
_atom_sites_solution_primary dual
_audit_creation_date 2024-07-24
_audit_creation_method
;
Olex2 1.5
(compiled 2024.02.16 svn.r378c4104 for OlexSys, GUI svn.r6928)
;
_audit_update_record
;
2024-07-29 deposited with the CCDC.	2026-01-06 downloaded from the CCDC.
;
_cell_angle_alpha 90
_cell_angle_beta 113.0310(10)
_cell_angle_gamma 90
_cell_formula_units_Z 4
_cell_length_a 13.9878(3)
_cell_length_b 29.1643(6)
_cell_length_c 16.7245(3)
_cell_measurement_reflns_used 8590
_cell_measurement_temperature 110.00
_cell_measurement_theta_max 24.88
_cell_measurement_theta_min 2.48
_cell_volume 6278.9(2)
_computing_cell_refinement 'SAINT V8.40B (?, 2016)'
_computing_data_reduction 'SAINT V8.40B (?, 2016)'
_computing_molecular_graphics 'Olex2 1.5 (Dolomanov et al., 2009)'
_computing_publication_material 'Olex2 1.5 (Dolomanov et al., 2009)'
_computing_structure_refinement 'SHELXL 2018/3 (Sheldrick, 2015)'
_computing_structure_solution 'SHELXT 2018/2 (Sheldrick, 2018)'
_diffrn_ambient_temperature 110.00
_diffrn_measured_fraction_theta_full 1.000
_diffrn_measured_fraction_theta_max 0.999
_diffrn_measurement_device_type 'Bruker D8 Quest with Photon III Detector'
_diffrn_measurement_method '\f and \w shutterless scans'
_diffrn_radiation_type MoK\a
_diffrn_radiation_wavelength 0.71073
_diffrn_reflns_av_R_equivalents 0.0866
_diffrn_reflns_av_unetI/netI 0.0756
_diffrn_reflns_Laue_measured_fraction_full 1.000
_diffrn_reflns_Laue_measured_fraction_max 0.999
_diffrn_reflns_limit_h_max 17
_diffrn_reflns_limit_h_min -17
_diffrn_reflns_limit_k_max 37
_diffrn_reflns_limit_k_min -37
_diffrn_reflns_limit_l_max 21
_diffrn_reflns_limit_l_min -21
_diffrn_reflns_number 53041
_diffrn_reflns_point_group_measured_fraction_full 1.000
_diffrn_reflns_point_group_measured_fraction_max 0.999
_diffrn_reflns_theta_full 25.242
_diffrn_reflns_theta_max 26.995
_diffrn_reflns_theta_min 1.496
_diffrn_source 'micro-focus sealed X-ray tube'
_diffrn_source_current 1.4
_diffrn_source_power 0.07
_diffrn_source_voltage 50.0
_exptl_absorpt_coefficient_mu 1.425
_exptl_absorpt_correction_T_max 0.6478
_exptl_absorpt_correction_T_min 0.5660
_exptl_absorpt_correction_type multi-scan
_exptl_absorpt_process_details
;
SADABS-2016/2 (Bruker,2016/2) was used for absorption correction.
wR2(int) was 0.1513 before and 0.0685 after correction.
The Ratio of minimum to maximum transmission is 0.8737.
The \l/2 correction factor is Not present.
;
_exptl_crystal_colour colourless
_exptl_crystal_density_diffrn 1.530
_exptl_crystal_description block
_exptl_crystal_F_000 2918
_exptl_crystal_size_max 0.099
_exptl_crystal_size_mid 0.098
_exptl_crystal_size_min 0.097
_refine_diff_density_max 1.391
_refine_diff_density_min -0.751
_refine_diff_density_rms 0.118
_refine_ls_extinction_method none
_refine_ls_goodness_of_fit_ref 1.038
_refine_ls_hydrogen_treatment constr
_refine_ls_matrix_type full
_refine_ls_number_parameters 795
_refine_ls_number_reflns 13696
_refine_ls_number_restraints 80
_refine_ls_restrained_S_all 1.052
_refine_ls_R_factor_all 0.0734
_refine_ls_R_factor_gt 0.0552
_refine_ls_shift/su_max 0.002
_refine_ls_shift/su_mean 0.000
_refine_ls_structure_factor_coef Fsqd
_refine_ls_weighting_details 'w=1/[\s^2^(Fo^2^)+(0.0264P)^2^+17.6062P] where P=(Fo^2^+2Fc^2^)/3'
_refine_ls_weighting_scheme calc
_refine_ls_wR_factor_gt 0.1111
_refine_ls_wR_factor_ref 0.1223
_reflns_Friedel_coverage 0.000
_reflns_number_gt 10643
_reflns_number_total 13696
_reflns_threshold_expression 'I > 2\s(I)'
_cod_data_source_file d5dt02746b2.cif
_cod_data_source_block q_CCDC3
_cod_original_formula_sum 'C71.50 H57.25 Ag Gd N9.75 O8'
_cod_database_code 7720241
_shelx_shelxl_version_number 2018/3
_shelx_space_group_comment
;
The symmetry employed for this shelxl refinement is uniquely defined
by the following loop, which should always be used as a source of
symmetry information in preference to the above space-group names.
They are only intended as comments.
;
_olex2_refinement_description
;
1. Fixed Uiso
 At 1.2 times of:
  All C(H) groups
 At 1.5 times of:
  All C(H,H,H) groups
2. Restrained distances
 C54A-C55A = C55-C54
 1.5 with sigma of 0.02
 N2SA-C3SA = N2S-C3S
 1.13 with sigma of 0.02
 C4SA-C3SA = C4S-C3S
 1.47 with sigma of 0.02
 N2SA-C4SA
 2.6 with sigma of 0.02
 N2S-C4S
 2.6 with sigma of 0.02
 O8A-C56A \\sim O7-C52 \\sim O7A-C52A \\sim O8-C56
 with sigma of 0.02
3. Uiso/Uaniso restraints and constraints
Uanis(C24) \\sim Ueq, Uanis(C25) \\sim Ueq, Uanis(C26) \\sim Ueq, Uanis(C27)
\\sim Ueq, Uanis(C28) \\sim Ueq, Uanis(C41) \\sim Ueq, Uanis(C42) \\sim Ueq,
Uanis(C43) \\sim Ueq, Uanis(C44) \\sim Ueq, Uanis(C45) \\sim Ueq: with sigma of
0.004 and sigma for terminal atoms of 0.008
Uanis(Ag1) \\sim Ueq: with sigma of 0.01 and sigma for terminal atoms of 0.006
Uanis(N2SA) = Uanis(N2S)
Uanis(C3S) = Uanis(C3SA) = Uanis(C4SA) = Uanis(C4S)
Uanis(N2SA) = Uanis(C3SA) = Uanis(C4SA) = Uanis(N2S) = Uanis(C3S) = Uanis(C4S)
Uanis(C57) = Uanis(C62) = Uanis(C61) = Uanis(C58) = Uanis(C59) = Uanis(C60) =
Uanis(C64A) = Uanis(C63A) = Uanis(C68A) = Uanis(C67A) = Uanis(C66A) =
Uanis(C65A)
Uanis(C54A) = Uanis(C54) = Uanis(C53A) = Uanis(C53)
Uanis(C52A) = Uanis(C56) = Uanis(C52) = Uanis(C56A)
Uanis(C63) = Uanis(C64) = Uanis(C65) = Uanis(C66) = Uanis(C67) = Uanis(C68) =
Uanis(C57A) = Uanis(C58A) = Uanis(C59A) = Uanis(C60A) = Uanis(C61A) =
Uanis(C62A)
Uanis(N8) = Uanis(N7) = Uanis(N7A) = Uanis(N8A)
Uanis(C55A) = Uanis(C55)
4. Others
 Fixed Sof: O8(0.7) O7(0.7) C54(0.7) N8(0.7) C56(0.7) C63(0.7) C64(0.7)
 H64(0.7) C65(0.7) H65(0.7) C66(0.7) H66(0.7) C67(0.7) H67(0.7) C68(0.7)
 H68(0.7) C52(0.7) C53(0.7) N7(0.7) C57(0.7) N2S(0.5) C62(0.7) H62(0.7)
 C61(0.7) H61(0.7) C55(0.7) H55A(0.7) H55B(0.7) H55C(0.7) C58(0.7) H58(0.7)
 C59(0.7) H59(0.7) C60(0.7) H60(0.7) N8A(0.3) C64A(0.3) H64A(0.3) C63A(0.3)
 C68A(0.3) H68A(0.3) C67A(0.3) H67A(0.3) C66A(0.3) H66A(0.3) C65A(0.3)
 H65A(0.3) C56A(0.3) C52A(0.3) N7A(0.3) C53A(0.3) O8A(0.3) O7A(0.3) C55A(0.3)
 H55D(0.3) H55E(0.3) H55F(0.3) C57A(0.3) C58A(0.3) H58A(0.3) C59A(0.3)
 H59A(0.3) C60A(0.3) H60A(0.3) C61A(0.3) H61A(0.3) C62A(0.3) H62A(0.3)
 C54A(0.3) C3S(0.5) C4S(0.5) H4SA(0.5) H4SB(0.5) H4SC(0.5) C3SA(0.25)
 N2SA(0.25) C4SA(0.25) H4SD(0.25) H4SE(0.25) H4SF(0.25)
5.a Aromatic/amide H refined with riding coordinates:
 C30(H30), C34(H34), C13(H13), C7(H7), C17(H17), C51(H51), C24(H24), C33(H33),
 C14(H14), C16(H16), C15(H15), C47(H47), C11(H11), C10(H10), C50(H50), C48(H48),
  C31(H31), C32(H32), C9(H9), C49(H49), C25(H25), C45(H45), C8(H8), C41(H41),
 C64(H64), C65(H65), C66(H66), C67(H67), C68(H68), C28(H28), C26(H26), C44(H44),
  C43(H43), C42(H42), C27(H27), C62(H62), C61(H61), C58(H58), C59(H59),
 C60(H60), C64A(H64A), C68A(H68A), C67A(H67A), C66A(H66A), C65A(H65A),
 C58A(H58A), C59A(H59A), C60A(H60A), C61A(H61A), C62A(H62A)
5.b Fitted hexagon refined as free rotating group:
 C63(C64,C65,C66,C67,C68), C64A(C63A,C68A,C67A,C66A,C65A), C57A(C58A,C59A,C60A,
 C61A,C62A)
5.c Idealised Me refined as rotating group:
 C4(H4A,H4B,H4C), C21(H21A,H21B,H21C), C38(H38A,H38B,H38C), C2S(H2SA,H2SB,
 H2SC), C55(H55A,H55B,H55C), C55A(H55D,H55E,H55F), C4S(H4SA,H4SB,H4SC),
 C4SA(H4SD,H4SE,H4SF)
;
_olex2_submission_special_instructions 'No special instructions were received'

loop_
_space_group_symop_operation_xyz
'x, y, z'
'-x+1/2, y+1/2, -z+1/2'
'-x, -y, -z'
'x-1/2, -y-1/2, z-1/2'

loop_
_atom_site_label
_atom_site_type_symbol
_atom_site_fract_x
_atom_site_fract_y
_atom_site_fract_z
_atom_site_U_iso_or_equiv
_atom_site_adp_type
_atom_site_occupancy
_atom_site_site_symmetry_order
_atom_site_calc_flag
_atom_site_refinement_flags_posn
_atom_site_refinement_flags_adp
_atom_site_refinement_flags_occupancy
_atom_site_disorder_assembly
_atom_site_disorder_group
Gd1 Gd 0.54983(2) 0.66549(2) 0.21277(2) 0.02468(7) Uani 1 1 d . . . . .
Ag1 Ag 0.11885(4) 0.73607(2) 0.32447(3) 0.04047(12) Uani 1 1 d . U . . .
O6 O 0.4195(3) 0.60781(11) 0.1971(2) 0.0308(8) Uani 1 1 d . . . . .
O5 O 0.3944(3) 0.70490(11) 0.1871(2) 0.0316(8) Uani 1 1 d . . . . .
O4 O 0.0494(3) 0.88465(11) 0.5996(2) 0.0267(7) Uani 1 1 d . . . . .
O3 O 0.0064(3) 0.79047(11) 0.5848(2) 0.0254(7) Uani 1 1 d . . . . .
O1 O 0.7140(3) 0.67110(11) 0.2053(2) 0.0315(8) Uani 1 1 d . . . . .
O2 O 0.6210(3) 0.73836(11) 0.2702(2) 0.0310(8) Uani 1 1 d . . . . .
O8 O 0.6577(9) 0.6003(3) 0.2842(7) 0.031(2) Uani 0.7 1 d D . P A 1
N4 N 0.0524(3) 0.76139(13) 0.4769(3) 0.0256(9) Uani 1 1 d . . . . .
N3 N 0.0949(3) 0.77757(14) 0.4195(3) 0.0292(9) Uani 1 1 d . . . . .
N6 N 0.2591(3) 0.72211(14) 0.2288(3) 0.0277(9) Uani 1 1 d . . . . .
N2 N 0.8500(3) 0.70423(14) 0.1796(3) 0.0297(9) Uani 1 1 d . . . . .
O7 O 0.5518(9) 0.6603(4) 0.3523(9) 0.035(3) Uani 0.7 1 d D . P A 1
N5 N 0.1865(3) 0.69890(14) 0.2515(3) 0.0287(9) Uani 1 1 d . . . . .
N1 N 0.8997(4) 0.74684(15) 0.1907(3) 0.0353(10) Uani 1 1 d . . . . .
C29 C 0.0205(4) 0.71534(16) 0.4762(3) 0.0250(10) Uani 1 1 d . . . . .
C30 C 0.0349(5) 0.69358(18) 0.5529(4) 0.0375(13) Uani 1 1 d . . . . .
H30 H 0.069679 0.708746 0.606818 0.045 Uiso 1 1 calc R U . . .
C20 C 0.1112(4) 0.82187(17) 0.4331(3) 0.0278(11) Uani 1 1 d . . . . .
C35 C 0.3236(4) 0.69227(16) 0.2109(3) 0.0278(11) Uani 1 1 d . . . . .
C18 C 0.0432(4) 0.79642(16) 0.5280(3) 0.0244(10) Uani 1 1 d . . . . .
C39 C 0.3353(4) 0.60715(17) 0.2066(4) 0.0323(12) Uani 1 1 d . . . . .
C19 C 0.0776(4) 0.83670(16) 0.4995(3) 0.0258(10) Uani 1 1 d . . . . .
C36 C 0.2873(4) 0.64718(17) 0.2205(3) 0.0304(11) Uani 1 1 d . . . . .
C46 C 0.2529(4) 0.77008(16) 0.2178(3) 0.0284(11) Uani 1 1 d . . . . .
C3 C 0.8509(4) 0.77381(17) 0.2255(3) 0.0305(11) Uani 1 1 d . . . . .
C34 C -0.0315(4) 0.69310(17) 0.3979(3) 0.0301(11) Uani 1 1 d . . . . .
H34 H -0.043475 0.708442 0.344674 0.036 Uiso 1 1 calc R U . . .
C37 C 0.2035(4) 0.65458(18) 0.2464(4) 0.0342(12) Uani 1 1 d . . . . .
C1 C 0.7695(4) 0.70569(18) 0.2071(3) 0.0299(11) Uani 1 1 d . . . . .
C22 C 0.0681(4) 0.88056(17) 0.5327(3) 0.0276(11) Uani 1 1 d . . . . .
C12 C 0.8779(4) 0.66912(18) 0.1340(4) 0.0340(12) Uani 1 1 d . . . . .
C6 C 0.7042(4) 0.80773(16) 0.3221(3) 0.0284(11) Uani 1 1 d . . . . .
C40 C 0.2857(5) 0.56136(18) 0.2016(4) 0.0376(13) Uani 1 1 d . . . . .
C13 C 0.8424(4) 0.62428(19) 0.1323(4) 0.0373(13) Uani 1 1 d . . . . .
H13 H 0.801070 0.616347 0.163784 0.045 Uiso 1 1 calc R U . . .
C23 C 0.0778(4) 0.92449(17) 0.4904(4) 0.0330(12) Uani 1 1 d . . . . .
C7 C 0.6174(4) 0.83577(18) 0.3006(4) 0.0364(13) Uani 1 1 d . . . . .
H7 H 0.555318 0.828035 0.252697 0.044 Uiso 1 1 calc R U . . .
C4 C 0.8831(5) 0.82289(18) 0.2414(4) 0.0403(14) Uani 1 1 d . . . . .
H4A H 0.822491 0.842613 0.212789 0.060 Uiso 1 1 calc R U . . .
H4B H 0.935683 0.829311 0.217771 0.060 Uiso 1 1 calc R U . . .
H4C H 0.912115 0.828965 0.304010 0.060 Uiso 1 1 calc R U . . .
C5 C 0.6957(4) 0.76339(17) 0.2747(3) 0.0281(11) Uani 1 1 d . . . . .
C21 C 0.1668(4) 0.84699(18) 0.3871(4) 0.0355(13) Uani 1 1 d . . . . .
H21A H 0.116135 0.861827 0.335199 0.053 Uiso 1 1 calc R U . . .
H21B H 0.208963 0.825410 0.369848 0.053 Uiso 1 1 calc R U . . .
H21C H 0.211896 0.870328 0.425724 0.053 Uiso 1 1 calc R U . . .
C17 C 0.9413(4) 0.67964(19) 0.0897(4) 0.0362(13) Uani 1 1 d . . . . .
H17 H 0.968054 0.709795 0.092374 0.043 Uiso 1 1 calc R U . . .
C51 C 0.1560(4) 0.79058(18) 0.1764(3) 0.0328(12) Uani 1 1 d . . . . .
H51 H 0.094618 0.772537 0.158414 0.039 Uiso 1 1 calc R U . . .
C24 C 0.1273(5) 0.96057(19) 0.5420(4) 0.0418(14) Uani 1 1 d . U . . .
H24 H 0.159707 0.956620 0.603142 0.050 Uiso 1 1 calc R U . . .
C33 C -0.0656(5) 0.6488(2) 0.3971(4) 0.0451(15) Uani 1 1 d . . . . .
H33 H -0.098966 0.633369 0.343250 0.054 Uiso 1 1 calc R U . . .
C38 C 0.1401(5) 0.62140(19) 0.2728(4) 0.0417(14) Uani 1 1 d . . . . .
H38A H 0.085380 0.608584 0.220793 0.063 Uiso 1 1 calc R U . . .
H38B H 0.108466 0.637220 0.308014 0.063 Uiso 1 1 calc R U . . .
H38C H 0.184796 0.596589 0.306833 0.063 Uiso 1 1 calc R U . . .
C14 C 0.8680(4) 0.5916(2) 0.0843(4) 0.0452(15) Uani 1 1 d . . . . .
H14 H 0.843152 0.561106 0.082436 0.054 Uiso 1 1 calc R U . . .
C54 C 0.6035(10) 0.5562(5) 0.4684(9) 0.0354(15) Uani 0.7 1 d D . P A 1
C16 C 0.9652(5) 0.6462(2) 0.0418(4) 0.0442(15) Uani 1 1 d . . . . .
H16 H 1.007009 0.653722 0.010564 0.053 Uiso 1 1 calc R U . . .
C15 C 0.9288(5) 0.6022(2) 0.0393(4) 0.0475(16) Uani 1 1 d . . . . .
H15 H 0.945585 0.579249 0.006572 0.057 Uiso 1 1 calc R U . . .
C47 C 0.3429(5) 0.79606(19) 0.2456(4) 0.0425(14) Uani 1 1 d . . . . .
H47 H 0.408738 0.782142 0.275593 0.051 Uiso 1 1 calc R U . . .
C2 C 0.7679(4) 0.75103(16) 0.2389(3) 0.0295(11) Uani 1 1 d . . . . .
C11 C 0.7930(4) 0.81848(19) 0.3939(4) 0.0354(12) Uani 1 1 d . . . . .
H11 H 0.852888 0.799609 0.409281 0.043 Uiso 1 1 calc R U . . .
C10 C 0.7944(5) 0.8567(2) 0.4432(4) 0.0426(14) Uani 1 1 d . . . . .
H10 H 0.855228 0.863670 0.492868 0.051 Uiso 1 1 calc R U . . .
C50 C 0.1497(5) 0.83727(18) 0.1617(4) 0.0374(13) Uani 1 1 d . . . . .
H50 H 0.083715 0.851477 0.134423 0.045 Uiso 1 1 calc R U . . .
C48 C 0.3352(5) 0.84287(19) 0.2289(5) 0.0545(19) Uani 1 1 d . . . . .
H48 H 0.396299 0.861079 0.246765 0.065 Uiso 1 1 calc R U . . .
C31 C -0.0021(5) 0.64910(19) 0.5508(4) 0.0468(16) Uani 1 1 d . . . . .
H31 H 0.007254 0.633937 0.603661 0.056 Uiso 1 1 calc R U . . .
C32 C -0.0521(5) 0.62688(19) 0.4728(4) 0.0504(17) Uani 1 1 d . . . . .
H32 H -0.077066 0.596496 0.471754 0.060 Uiso 1 1 calc R U . . .
C1S C 0.6798(5) 0.7540(2) 0.5000(4) 0.0457(15) Uani 1 1 d . . . . .
C9 C 0.7095(5) 0.8847(2) 0.4216(4) 0.0442(15) Uani 1 1 d . . . . .
H9 H 0.711297 0.910691 0.456374 0.053 Uiso 1 1 calc R U . . .
C2S C 0.7625(5) 0.7225(2) 0.5072(4) 0.0474(15) Uani 1 1 d . . . . .
H2SA H 0.757201 0.713931 0.448969 0.071 Uiso 1 1 calc R U . . .
H2SB H 0.756727 0.695035 0.538648 0.071 Uiso 1 1 calc R U . . .
H2SC H 0.829721 0.737326 0.538850 0.071 Uiso 1 1 calc R U . . .
N1S N 0.6151(5) 0.7787(2) 0.4960(4) 0.0685(18) Uani 1 1 d . . . . .
C49 C 0.2386(5) 0.8633(2) 0.1862(4) 0.0487(16) Uani 1 1 d . . . . .
H49 H 0.234048 0.895213 0.174058 0.058 Uiso 1 1 calc R U . . .
N8 N 0.5120(6) 0.6195(2) 0.4540(5) 0.0442(11) Uani 0.7 1 d . . P A 1
C25 C 0.1307(5) 1.0029(2) 0.5056(5) 0.0548(17) Uani 1 1 d . U . . .
H25 H 0.166543 1.027811 0.541530 0.066 Uiso 1 1 calc R U . . .
C45 C 0.1864(5) 0.5528(2) 0.1414(4) 0.0455(15) Uani 1 1 d . U . . .
H45 H 0.146394 0.576956 0.105999 0.055 Uiso 1 1 calc R U . . .
C8 C 0.6207(5) 0.8749(2) 0.3485(5) 0.0500(17) Uani 1 1 d . . . . .
H8 H 0.562641 0.895002 0.331462 0.060 Uiso 1 1 calc R U . . .
C41 C 0.3433(5) 0.5257(2) 0.2533(5) 0.0511(16) Uani 1 1 d . U . . .
H41 H 0.411862 0.531095 0.294416 0.061 Uiso 1 1 calc R U . . .
C56 C 0.6662(7) 0.5745(3) 0.3466(5) 0.0320(12) Uani 0.7 1 d D . P A 1
C63 C 0.4357(4) 0.6461(2) 0.4653(4) 0.0469(8) Uani 0.7 1 d G . P A 1
C64 C 0.4303(5) 0.6930(2) 0.4498(4) 0.0469(8) Uani 0.7 1 d G . P A 1
H64 H 0.476201 0.707010 0.427587 0.056 Uiso 0.7 1 calc R U P A 1
C65 C 0.3577(5) 0.71954(15) 0.4666(4) 0.0469(8) Uani 0.7 1 d G . P A 1
H65 H 0.353975 0.751621 0.455958 0.056 Uiso 0.7 1 calc R U P A 1
C66 C 0.2905(4) 0.69910(19) 0.4990(4) 0.0469(8) Uani 0.7 1 d G . P A 1
H66 H 0.240849 0.717215 0.510563 0.056 Uiso 0.7 1 calc R U P A 1
C67 C 0.2959(4) 0.6522(2) 0.5146(4) 0.0469(8) Uani 0.7 1 d G . P A 1
H67 H 0.249947 0.638199 0.536798 0.056 Uiso 0.7 1 calc R U P A 1
C68 C 0.3685(5) 0.62567(15) 0.4978(4) 0.0469(8) Uani 0.7 1 d G . P A 1
H68 H 0.372172 0.593587 0.508427 0.056 Uiso 0.7 1 calc R U P A 1
C52 C 0.5607(7) 0.6251(3) 0.3995(5) 0.0320(12) Uani 0.7 1 d D . P A 1
C53 C 0.6190(7) 0.5849(3) 0.4051(6) 0.0354(15) Uani 0.7 1 d . . P A 1
C28 C 0.0288(6) 0.9305(2) 0.4022(4) 0.0534(17) Uani 1 1 d . U . . .
H28 H -0.006814 0.905607 0.366094 0.064 Uiso 1 1 calc R U . . .
N7 N 0.5369(6) 0.5766(2) 0.4974(5) 0.0442(11) Uani 0.7 1 d . . P A 1
C26 C 0.0830(6) 1.0086(3) 0.4195(5) 0.0625(19) Uani 1 1 d . U . . .
H26 H 0.084954 1.037750 0.395012 0.075 Uiso 1 1 calc R U . . .
C44 C 0.1450(6) 0.5090(2) 0.1327(5) 0.0576(18) Uani 1 1 d . U . . .
H44 H 0.077100 0.503060 0.090811 0.069 Uiso 1 1 calc R U . . .
C43 C 0.2023(6) 0.4745(2) 0.1846(5) 0.0616(19) Uani 1 1 d . U . . .
H43 H 0.173379 0.444653 0.178615 0.074 Uiso 1 1 calc R U . . .
C57 C 0.7249(11) 0.5295(4) 0.3517(10) 0.0755(13) Uani 0.7 1 d . . P A 1
C42 C 0.3002(6) 0.4821(2) 0.2447(5) 0.066(2) Uani 1 1 d . U . . .
H42 H 0.338697 0.457695 0.280474 0.079 Uiso 1 1 calc R U . . .
C27 C 0.0316(7) 0.9734(3) 0.3660(5) 0.074(2) Uani 1 1 d . U . . .
H27 H -0.001761 0.977988 0.305083 0.088 Uiso 1 1 calc R U . . .
N2S N 0.0787(13) 0.4488(4) 0.3447(12) 0.067(2) Uani 0.5 1 d D . P B 1
C62 C 0.8070(9) 0.5147(4) 0.4290(8) 0.0755(13) Uani 0.7 1 d . . P A 1
H62 H 0.828654 0.532211 0.480944 0.091 Uiso 0.7 1 calc R U P A 1
C61 C 0.8543(10) 0.4734(4) 0.4251(8) 0.0755(13) Uani 0.7 1 d . . P A 1
H61 H 0.911032 0.462889 0.475051 0.091 Uiso 0.7 1 calc R U P A 1
C55 C 0.6387(9) 0.5101(3) 0.5046(7) 0.068(3) Uani 0.7 1 d D . P A 1
H55A H 0.624111 0.488070 0.456924 0.103 Uiso 0.7 1 calc R U P A 1
H55B H 0.601773 0.500790 0.541095 0.103 Uiso 0.7 1 calc R U P A 1
H55C H 0.713578 0.510736 0.539603 0.103 Uiso 0.7 1 calc R U P A 1
C58 C 0.7001(10) 0.5052(4) 0.2796(9) 0.0755(13) Uani 0.7 1 d . . P A 1
H58 H 0.649989 0.516553 0.226507 0.091 Uiso 0.7 1 calc R U P A 1
C59 C 0.7486(9) 0.4619(4) 0.2813(8) 0.0755(13) Uani 0.7 1 d . . P A 1
H59 H 0.725981 0.443931 0.229784 0.091 Uiso 0.7 1 calc R U P A 1
C60 C 0.8201(9) 0.4465(4) 0.3484(8) 0.0755(13) Uani 0.7 1 d . . P A 1
H60 H 0.850598 0.417518 0.347755 0.091 Uiso 0.7 1 calc R U P A 1
N8A N 0.6687(14) 0.5440(5) 0.3886(11) 0.0442(11) Uani 0.3 1 d . . P A 2
C64A C 0.7779(16) 0.5319(4) 0.3058(14) 0.0755(13) Uani 0.3 1 d G . P A 2
H64A H 0.780257 0.563755 0.294836 0.091 Uiso 0.3 1 calc R U P A 2
C63A C 0.7242(17) 0.5164(6) 0.3551(14) 0.0755(13) Uani 0.3 1 d G . P A 2
C68A C 0.7208(15) 0.4698(6) 0.3713(13) 0.0755(13) Uani 0.3 1 d G . P A 2
H68A H 0.684054 0.459271 0.404950 0.091 Uiso 0.3 1 calc R U P A 2
C67A C 0.7710(14) 0.4387(4) 0.3381(13) 0.0755(13) Uani 0.3 1 d G . P A 2
H67A H 0.768652 0.406857 0.349073 0.091 Uiso 0.3 1 calc R U P A 2
C66A C 0.8247(14) 0.4542(5) 0.2888(12) 0.0755(13) Uani 0.3 1 d G . P A 2
H66A H 0.859053 0.432891 0.266077 0.091 Uiso 0.3 1 calc R U P A 2
C65A C 0.8282(14) 0.5008(6) 0.2727(12) 0.0755(13) Uani 0.3 1 d G . P A 2
H65A H 0.864856 0.511340 0.238958 0.091 Uiso 0.3 1 calc R U P A 2
C56A C 0.5075(16) 0.6384(6) 0.3948(12) 0.0320(12) Uani 0.3 1 d D . P A 2
C52A C 0.6232(17) 0.5841(6) 0.3597(12) 0.0320(12) Uani 0.3 1 d D . P A 2
N7A N 0.6489(14) 0.5280(6) 0.4595(11) 0.0442(11) Uani 0.3 1 d . . P A 2
C53A C 0.5624(17) 0.5954(7) 0.4070(13) 0.0354(15) Uani 0.3 1 d . . P A 2
O8A O 0.5184(18) 0.6689(7) 0.3460(16) 0.022(4) Uani 0.3 1 d D . P A 2
O7A O 0.630(2) 0.6050(9) 0.2960(16) 0.033(5) Uani 0.3 1 d D . P A 2
C55A C 0.556(2) 0.5523(8) 0.5490(16) 0.068(3) Uani 0.3 1 d D . P A 2
H55D H 0.488074 0.537743 0.531340 0.103 Uiso 0.3 1 calc R U P A 2
H55E H 0.554997 0.582198 0.575451 0.103 Uiso 0.3 1 calc R U P A 2
H55F H 0.609007 0.532785 0.591333 0.103 Uiso 0.3 1 calc R U P A 2
C57A C 0.4301(10) 0.6473(5) 0.4344(9) 0.0469(8) Uani 0.3 1 d G . P A 2
C58A C 0.4213(11) 0.6923(4) 0.4583(10) 0.0469(8) Uani 0.3 1 d G . P A 2
H58A H 0.466189 0.715297 0.452350 0.056 Uiso 0.3 1 calc R U P A 2
C59A C 0.3469(12) 0.7036(4) 0.4908(10) 0.0469(8) Uani 0.3 1 d G . P A 2
H59A H 0.340913 0.734345 0.507143 0.056 Uiso 0.3 1 calc R U P A 2
C60A C 0.2812(10) 0.6700(5) 0.4995(9) 0.0469(8) Uani 0.3 1 d G . P A 2
H60A H 0.230367 0.677700 0.521757 0.056 Uiso 0.3 1 calc R U P A 2
C61A C 0.2900(10) 0.6250(4) 0.4756(9) 0.0469(8) Uani 0.3 1 d G . P A 2
H61A H 0.245098 0.602007 0.481578 0.056 Uiso 0.3 1 calc R U P A 2
C62A C 0.3644(11) 0.6137(4) 0.4431(9) 0.0469(8) Uani 0.3 1 d G . P A 2
H62A H 0.370374 0.582958 0.426785 0.056 Uiso 0.3 1 calc R U P A 2
C54A C 0.582(3) 0.5589(13) 0.472(2) 0.0354(15) Uani 0.3 1 d D . P A 2
C3S C 0.0363(12) 0.4815(5) 0.3225(11) 0.067(2) Uani 0.5 1 d D . P B 1
C4S C -0.0158(11) 0.5264(4) 0.2945(11) 0.067(2) Uani 0.5 1 d D . P B 1
H4SA H 0.001487 0.538764 0.247348 0.101 Uiso 0.5 1 calc R U P B 1
H4SB H 0.007821 0.547757 0.343689 0.101 Uiso 0.5 1 calc R U P B 1
H4SC H -0.091175 0.522355 0.274042 0.101 Uiso 0.5 1 calc R U P B 1
C3SA C 0.095(3) 0.4702(9) 0.348(2) 0.067(2) Uani 0.25 1 d D . P C 2
N2SA N 0.068(3) 0.4352(8) 0.321(2) 0.067(2) Uani 0.25 1 d D . P C 2
C4SA C 0.114(2) 0.5148(8) 0.392(2) 0.067(2) Uani 0.25 1 d D . P C 2
H4SD H 0.090349 0.539362 0.348710 0.101 Uiso 0.25 1 calc R U P C 2
H4SE H 0.188384 0.518337 0.426811 0.101 Uiso 0.25 1 calc R U P C 2
H4SF H 0.075724 0.516646 0.430297 0.101 Uiso 0.25 1 calc R U P C 2

loop_
_atom_site_aniso_label
_atom_site_aniso_U_11
_atom_site_aniso_U_22
_atom_site_aniso_U_33
_atom_site_aniso_U_23
_atom_site_aniso_U_13
_atom_site_aniso_U_12
Gd1 0.03502(14) 0.01760(12) 0.02752(13) 0.00000(10) 0.01883(11) -0.00096(10)
Ag1 0.0570(3) 0.0316(2) 0.0531(3) -0.0125(2) 0.0435(2) -0.00405(19)
O6 0.042(2) 0.0225(17) 0.041(2) -0.0011(15) 0.0304(18) 0.0003(15)
O5 0.044(2) 0.0212(17) 0.043(2) 0.0005(16) 0.0320(19) 0.0024(15)
O4 0.036(2) 0.0204(16) 0.0317(18) -0.0028(14) 0.0223(16) -0.0003(14)
O3 0.0316(19) 0.0233(17) 0.0292(18) -0.0036(14) 0.0205(15) -0.0032(14)
O1 0.0293(19) 0.0243(18) 0.042(2) -0.0032(16) 0.0156(17) 0.0020(15)
O2 0.035(2) 0.0269(18) 0.036(2) -0.0069(16) 0.0185(17) -0.0036(15)
O8 0.042(6) 0.025(4) 0.036(4) 0.007(3) 0.024(3) 0.004(3)
N4 0.035(2) 0.0190(19) 0.032(2) -0.0038(17) 0.022(2) -0.0007(17)
N3 0.034(2) 0.028(2) 0.034(2) -0.0061(19) 0.024(2) -0.0018(18)
N6 0.033(2) 0.026(2) 0.031(2) -0.0052(18) 0.0195(19) 0.0025(18)
N2 0.028(2) 0.025(2) 0.039(2) -0.0025(19) 0.017(2) -0.0004(17)
O7 0.049(7) 0.024(4) 0.040(4) 0.002(3) 0.025(5) 0.005(4)
N5 0.032(2) 0.029(2) 0.034(2) -0.0077(19) 0.023(2) 0.0005(18)
N1 0.041(3) 0.028(2) 0.041(3) -0.005(2) 0.020(2) -0.005(2)
C29 0.027(3) 0.020(2) 0.033(3) -0.005(2) 0.017(2) -0.0005(19)
C30 0.048(3) 0.025(3) 0.041(3) -0.007(2) 0.019(3) -0.001(2)
C20 0.031(3) 0.027(3) 0.032(3) -0.003(2) 0.020(2) -0.001(2)
C35 0.036(3) 0.025(2) 0.031(3) -0.002(2) 0.022(2) 0.004(2)
C18 0.026(3) 0.021(2) 0.028(2) -0.006(2) 0.013(2) -0.0023(19)
C39 0.043(3) 0.026(3) 0.040(3) -0.001(2) 0.029(3) -0.002(2)
C19 0.030(3) 0.023(2) 0.031(3) -0.001(2) 0.018(2) 0.000(2)
C36 0.039(3) 0.025(2) 0.039(3) -0.001(2) 0.029(3) -0.003(2)
C46 0.038(3) 0.022(2) 0.033(3) -0.003(2) 0.022(2) 0.004(2)
C3 0.030(3) 0.027(3) 0.031(3) -0.003(2) 0.007(2) 0.002(2)
C34 0.037(3) 0.024(3) 0.030(3) -0.005(2) 0.013(2) 0.003(2)
C37 0.044(3) 0.030(3) 0.040(3) -0.007(2) 0.030(3) 0.000(2)
C1 0.031(3) 0.031(3) 0.028(3) 0.003(2) 0.012(2) 0.005(2)
C22 0.029(3) 0.027(3) 0.031(3) -0.003(2) 0.016(2) 0.002(2)
C12 0.028(3) 0.030(3) 0.041(3) -0.007(2) 0.010(2) 0.001(2)
C6 0.029(3) 0.024(2) 0.035(3) -0.002(2) 0.015(2) -0.001(2)
C40 0.048(3) 0.026(3) 0.057(4) -0.008(3) 0.040(3) -0.001(2)
C13 0.027(3) 0.036(3) 0.051(3) -0.008(3) 0.018(3) 0.001(2)
C23 0.040(3) 0.027(3) 0.046(3) -0.002(2) 0.032(3) 0.001(2)
C7 0.032(3) 0.028(3) 0.043(3) -0.006(2) 0.009(3) -0.001(2)
C4 0.047(4) 0.029(3) 0.049(4) 0.000(3) 0.024(3) -0.005(2)
C5 0.031(3) 0.026(2) 0.025(3) 0.000(2) 0.008(2) 0.002(2)
C21 0.044(3) 0.035(3) 0.041(3) -0.008(2) 0.031(3) -0.008(2)
C17 0.037(3) 0.034(3) 0.040(3) -0.009(2) 0.018(3) -0.005(2)
C51 0.035(3) 0.036(3) 0.030(3) -0.006(2) 0.016(2) 0.001(2)
C24 0.041(3) 0.035(2) 0.057(3) -0.001(2) 0.027(2) -0.002(2)
C33 0.059(4) 0.035(3) 0.041(3) -0.011(3) 0.020(3) -0.011(3)
C38 0.050(4) 0.040(3) 0.051(4) -0.010(3) 0.037(3) -0.006(3)
C14 0.034(3) 0.036(3) 0.067(4) -0.011(3) 0.021(3) 0.003(3)
C54 0.042(5) 0.032(3) 0.036(3) -0.001(2) 0.020(3) -0.006(3)
C16 0.042(3) 0.050(4) 0.050(4) -0.015(3) 0.028(3) -0.007(3)
C15 0.041(4) 0.048(4) 0.060(4) -0.017(3) 0.027(3) -0.004(3)
C47 0.035(3) 0.033(3) 0.063(4) -0.013(3) 0.023(3) 0.002(2)
C2 0.032(3) 0.020(2) 0.034(3) -0.001(2) 0.011(2) 0.002(2)
C11 0.030(3) 0.037(3) 0.040(3) 0.000(2) 0.014(2) 0.003(2)
C10 0.038(3) 0.043(3) 0.043(3) -0.012(3) 0.012(3) -0.008(3)
C50 0.040(3) 0.035(3) 0.041(3) -0.006(3) 0.019(3) 0.007(2)
C48 0.038(3) 0.027(3) 0.095(6) -0.017(3) 0.022(4) -0.001(2)
C31 0.074(5) 0.028(3) 0.042(3) 0.003(3) 0.027(3) 0.002(3)
C32 0.072(5) 0.023(3) 0.053(4) -0.005(3) 0.021(3) -0.009(3)
C1S 0.050(4) 0.052(4) 0.045(4) 0.005(3) 0.030(3) -0.004(3)
C9 0.043(3) 0.037(3) 0.057(4) -0.025(3) 0.024(3) -0.012(3)
C2S 0.055(4) 0.052(4) 0.047(4) 0.006(3) 0.032(3) 0.005(3)
N1S 0.075(5) 0.066(4) 0.087(5) 0.022(4) 0.057(4) 0.018(3)
C49 0.052(4) 0.024(3) 0.077(5) -0.010(3) 0.033(4) 0.006(3)
N8 0.057(3) 0.034(2) 0.048(3) 0.005(2) 0.028(3) -0.002(2)
C25 0.053(3) 0.041(3) 0.082(3) -0.004(3) 0.039(3) -0.002(2)
C45 0.053(3) 0.042(3) 0.048(3) -0.004(2) 0.027(2) -0.001(2)
C8 0.045(4) 0.030(3) 0.073(5) -0.008(3) 0.021(3) 0.010(3)
C41 0.044(3) 0.040(3) 0.074(3) 0.006(3) 0.028(3) 0.000(2)
C56 0.045(4) 0.027(3) 0.032(2) -0.002(2) 0.022(3) -0.002(2)
C63 0.0484(19) 0.059(2) 0.0367(17) -0.0011(16) 0.0200(15) 0.0035(17)
C64 0.0484(19) 0.059(2) 0.0367(17) -0.0011(16) 0.0200(15) 0.0035(17)
C65 0.0484(19) 0.059(2) 0.0367(17) -0.0011(16) 0.0200(15) 0.0035(17)
C66 0.0484(19) 0.059(2) 0.0367(17) -0.0011(16) 0.0200(15) 0.0035(17)
C67 0.0484(19) 0.059(2) 0.0367(17) -0.0011(16) 0.0200(15) 0.0035(17)
C68 0.0484(19) 0.059(2) 0.0367(17) -0.0011(16) 0.0200(15) 0.0035(17)
C52 0.045(4) 0.027(3) 0.032(2) -0.002(2) 0.022(3) -0.002(2)
C53 0.042(5) 0.032(3) 0.036(3) -0.001(2) 0.020(3) -0.006(3)
C28 0.069(3) 0.049(3) 0.049(3) 0.005(2) 0.031(3) 0.005(3)
N7 0.057(3) 0.034(2) 0.048(3) 0.005(2) 0.028(3) -0.002(2)
C26 0.074(3) 0.051(3) 0.079(3) 0.013(3) 0.049(3) 0.005(3)
C44 0.061(3) 0.051(3) 0.064(3) -0.011(3) 0.028(3) -0.010(3)
C43 0.063(3) 0.049(3) 0.078(3) -0.001(3) 0.033(3) -0.010(3)
C57 0.077(3) 0.065(3) 0.089(3) 0.015(2) 0.038(3) 0.024(2)
C42 0.064(3) 0.048(3) 0.086(4) 0.014(3) 0.029(3) -0.002(3)
C27 0.092(4) 0.072(4) 0.068(3) 0.014(3) 0.043(3) 0.011(3)
N2S 0.062(5) 0.057(6) 0.089(6) 0.011(5) 0.036(5) -0.002(4)
C62 0.077(3) 0.065(3) 0.089(3) 0.015(2) 0.038(3) 0.024(2)
C61 0.077(3) 0.065(3) 0.089(3) 0.015(2) 0.038(3) 0.024(2)
C55 0.092(8) 0.053(6) 0.080(7) 0.026(5) 0.054(6) 0.010(5)
C58 0.077(3) 0.065(3) 0.089(3) 0.015(2) 0.038(3) 0.024(2)
C59 0.077(3) 0.065(3) 0.089(3) 0.015(2) 0.038(3) 0.024(2)
C60 0.077(3) 0.065(3) 0.089(3) 0.015(2) 0.038(3) 0.024(2)
N8A 0.057(3) 0.034(2) 0.048(3) 0.005(2) 0.028(3) -0.002(2)
C64A 0.077(3) 0.065(3) 0.089(3) 0.015(2) 0.038(3) 0.024(2)
C63A 0.077(3) 0.065(3) 0.089(3) 0.015(2) 0.038(3) 0.024(2)
C68A 0.077(3) 0.065(3) 0.089(3) 0.015(2) 0.038(3) 0.024(2)
C67A 0.077(3) 0.065(3) 0.089(3) 0.015(2) 0.038(3) 0.024(2)
C66A 0.077(3) 0.065(3) 0.089(3) 0.015(2) 0.038(3) 0.024(2)
C65A 0.077(3) 0.065(3) 0.089(3) 0.015(2) 0.038(3) 0.024(2)
C56A 0.045(4) 0.027(3) 0.032(2) -0.002(2) 0.022(3) -0.002(2)
C52A 0.045(4) 0.027(3) 0.032(2) -0.002(2) 0.022(3) -0.002(2)
N7A 0.057(3) 0.034(2) 0.048(3) 0.005(2) 0.028(3) -0.002(2)
C53A 0.042(5) 0.032(3) 0.036(3) -0.001(2) 0.020(3) -0.006(3)
O8A 0.042(14) 0.017(9) 0.015(7) 0.000(6) 0.019(9) 0.002(7)
O7A 0.047(15) 0.035(9) 0.028(9) 0.014(7) 0.027(8) 0.013(8)
C55A 0.092(8) 0.053(6) 0.080(7) 0.026(5) 0.054(6) 0.010(5)
C57A 0.0484(19) 0.059(2) 0.0367(17) -0.0011(16) 0.0200(15) 0.0035(17)
C58A 0.0484(19) 0.059(2) 0.0367(17) -0.0011(16) 0.0200(15) 0.0035(17)
C59A 0.0484(19) 0.059(2) 0.0367(17) -0.0011(16) 0.0200(15) 0.0035(17)
C60A 0.0484(19) 0.059(2) 0.0367(17) -0.0011(16) 0.0200(15) 0.0035(17)
C61A 0.0484(19) 0.059(2) 0.0367(17) -0.0011(16) 0.0200(15) 0.0035(17)
C62A 0.0484(19) 0.059(2) 0.0367(17) -0.0011(16) 0.0200(15) 0.0035(17)
C54A 0.042(5) 0.032(3) 0.036(3) -0.001(2) 0.020(3) -0.006(3)
C3S 0.062(5) 0.057(6) 0.089(6) 0.011(5) 0.036(5) -0.002(4)
C4S 0.062(5) 0.057(6) 0.089(6) 0.011(5) 0.036(5) -0.002(4)
C3SA 0.062(5) 0.057(6) 0.089(6) 0.011(5) 0.036(5) -0.002(4)
N2SA 0.062(5) 0.057(6) 0.089(6) 0.011(5) 0.036(5) -0.002(4)
C4SA 0.062(5) 0.057(6) 0.089(6) 0.011(5) 0.036(5) -0.002(4)

loop_
_atom_type_symbol
_atom_type_description
_atom_type_scat_dispersion_real
_atom_type_scat_dispersion_imag
_atom_type_scat_source
C C 0.0033 0.0016 'International Tables Vol C Tables 4.2.6.8 and 6.1.1.4'
H H 0.0000 0.0000 'International Tables Vol C Tables 4.2.6.8 and 6.1.1.4'
Ag Ag -0.8971 1.1015 'International Tables Vol C Tables 4.2.6.8 and 6.1.1.4'
Gd Gd -0.1653 3.9035 'International Tables Vol C Tables 4.2.6.8 and 6.1.1.4'
N N 0.0061 0.0033 'International Tables Vol C Tables 4.2.6.8 and 6.1.1.4'
O O 0.0106 0.0060 'International Tables Vol C Tables 4.2.6.8 and 6.1.1.4'

loop_
_geom_angle_atom_site_label_1
_geom_angle_atom_site_label_2
_geom_angle_atom_site_label_3
_geom_angle
_geom_angle_site_symmetry_1
_geom_angle_site_symmetry_3
_geom_angle_publ_flag
O6 Gd1 O8 78.8(3) . . ?
O6 Gd1 O8A 74.3(7) . . ?
O5 Gd1 O6 73.48(12) . . ?
O5 Gd1 O4 116.09(12) . 4_675 ?
O5 Gd1 O3 71.10(11) . 4_675 ?
O5 Gd1 O1 144.09(12) . . ?
O5 Gd1 O2 81.25(12) . . ?
O5 Gd1 O8 145.7(2) . . ?
O5 Gd1 O8A 70.2(5) . . ?
O4 Gd1 O6 73.77(11) 4_675 . ?
O4 Gd1 O8 73.7(3) 4_675 . ?
O4 Gd1 O8A 143.5(5) 4_675 . ?
O3 Gd1 O6 111.38(12) 4_675 . ?
O3 Gd1 O4 72.26(11) 4_675 4_675 ?
O3 Gd1 O2 78.40(12) 4_675 . ?
O3 Gd1 O8 139.5(2) 4_675 . ?
O3 Gd1 O8A 137.1(4) 4_675 . ?
O1 Gd1 O6 138.79(11) . . ?
O1 Gd1 O4 72.59(12) . 4_675 ?
O1 Gd1 O3 79.91(12) . 4_675 ?
O1 Gd1 O2 72.38(12) . . ?
O1 Gd1 O8 69.4(2) . . ?
O1 Gd1 O8A 125.1(6) . . ?
O2 Gd1 O6 147.36(12) . . ?
O2 Gd1 O4 137.39(11) . 4_675 ?
O2 Gd1 O8 114.7(3) . . ?
O2 Gd1 O8A 78.0(6) . . ?
O7 Gd1 O6 77.0(3) . . ?
O7 Gd1 O5 82.1(2) . . ?
O7 Gd1 O4 138.5(3) . 4_675 ?
O7 Gd1 O3 147.3(2) . 4_675 ?
O7 Gd1 O1 115.4(3) . . ?
O7 Gd1 O2 79.4(3) . . ?
O7 Gd1 O8 72.2(3) . . ?
O7A Gd1 O6 72.3(8) . . ?
O7A Gd1 O5 134.3(5) . . ?
O7A Gd1 O3 150.9(4) . 4_675 ?
O7A Gd1 O1 80.0(6) . . ?
O7A Gd1 O2 114.8(9) . . ?
O7A Gd1 O8A 72.0(6) . . ?
N5 Ag1 N3 163.98(17) . . ?
C39 O6 Gd1 134.9(3) . . ?
C35 O5 Gd1 125.9(3) . . ?
C22 O4 Gd1 135.5(3) . 4_576 ?
C18 O3 Gd1 125.0(3) . 4_576 ?
C1 O1 Gd1 131.0(3) . . ?
C5 O2 Gd1 138.6(3) . . ?
C56 O8 Gd1 135.8(6) . . ?
N3 N4 C29 122.2(4) . . ?
C18 N4 N3 110.3(4) . . ?
C18 N4 C29 127.4(4) . . ?
N4 N3 Ag1 123.8(3) . . ?
C20 N3 Ag1 128.4(3) . . ?
C20 N3 N4 107.7(4) . . ?
N5 N6 C46 120.3(4) . . ?
C35 N6 N5 111.4(4) . . ?
C35 N6 C46 128.0(4) . . ?
N1 N2 C12 119.0(4) . . ?
C1 N2 N1 111.0(4) . . ?
C1 N2 C12 129.5(4) . . ?
C52 O7 Gd1 129.5(9) . . ?
N6 N5 Ag1 116.6(3) . . ?
C37 N5 Ag1 132.2(4) . . ?
C37 N5 N6 106.8(4) . . ?
C3 N1 N2 105.8(4) . . ?
C30 C29 N4 120.0(4) . . ?
C30 C29 C34 119.8(5) . . ?
C34 C29 N4 120.0(4) . . ?
C29 C30 H30 120.3 . . ?
C29 C30 C31 119.3(5) . . ?
C31 C30 H30 120.3 . . ?
N3 C20 C19 110.1(4) . . ?
N3 C20 C21 119.0(4) . . ?
C19 C20 C21 130.6(4) . . ?
O5 C35 N6 123.4(4) . . ?
O5 C35 C36 131.1(4) . . ?
N6 C35 C36 105.4(4) . . ?
O3 C18 N4 122.3(4) . . ?
O3 C18 C19 131.3(4) . . ?
N4 C18 C19 106.3(4) . . ?
O6 C39 C36 122.8(5) . . ?
O6 C39 C40 116.6(4) . . ?
C36 C39 C40 120.7(5) . . ?
C18 C19 C20 105.5(4) . . ?
C18 C19 C22 121.2(4) . . ?
C22 C19 C20 133.2(5) . . ?
C39 C36 C35 121.7(5) . . ?
C39 C36 C37 132.9(5) . . ?
C37 C36 C35 105.4(4) . . ?
C51 C46 N6 119.3(5) . . ?
C47 C46 N6 119.9(5) . . ?
C47 C46 C51 120.8(5) . . ?
N1 C3 C4 118.6(5) . . ?
N1 C3 C2 112.7(4) . . ?
C2 C3 C4 128.6(5) . . ?
C29 C34 H34 120.0 . . ?
C33 C34 C29 120.0(5) . . ?
C33 C34 H34 120.0 . . ?
N5 C37 C36 111.1(5) . . ?
N5 C37 C38 118.2(5) . . ?
C36 C37 C38 130.6(5) . . ?
O1 C1 N2 122.8(5) . . ?
O1 C1 C2 130.4(5) . . ?
N2 C1 C2 106.7(4) . . ?
O4 C22 C19 121.3(5) . . ?
O4 C22 C23 115.6(4) . . ?
C19 C22 C23 123.1(4) . . ?
C13 C12 N2 121.1(5) . . ?
C17 C12 N2 119.5(5) . . ?
C17 C12 C13 119.4(5) . . ?
C7 C6 C5 119.4(5) . . ?
C11 C6 C7 119.2(5) . . ?
C11 C6 C5 120.9(5) . . ?
C45 C40 C39 121.1(5) . . ?
C45 C40 C41 119.3(5) . . ?
C41 C40 C39 119.4(6) . . ?
C12 C13 H13 120.4 . . ?
C14 C13 C12 119.2(6) . . ?
C14 C13 H13 120.4 . . ?
C24 C23 C22 118.7(5) . . ?
C24 C23 C28 119.9(6) . . ?
C28 C23 C22 121.1(5) . . ?
C6 C7 H7 119.8 . . ?
C8 C7 C6 120.5(5) . . ?
C8 C7 H7 119.8 . . ?
C3 C4 H4A 109.5 . . ?
C3 C4 H4B 109.5 . . ?
C3 C4 H4C 109.5 . . ?
H4A C4 H4B 109.5 . . ?
H4A C4 H4C 109.5 . . ?
H4B C4 H4C 109.5 . . ?
O2 C5 C6 115.2(5) . . ?
O2 C5 C2 123.1(5) . . ?
C2 C5 C6 121.7(5) . . ?
C20 C21 H21A 109.5 . . ?
C20 C21 H21B 109.5 . . ?
C20 C21 H21C 109.5 . . ?
H21A C21 H21B 109.5 . . ?
H21A C21 H21C 109.5 . . ?
H21B C21 H21C 109.5 . . ?
C12 C17 H17 120.0 . . ?
C16 C17 C12 120.1(5) . . ?
C16 C17 H17 120.0 . . ?
C46 C51 H51 120.2 . . ?
C50 C51 C46 119.6(5) . . ?
C50 C51 H51 120.2 . . ?
C23 C24 H24 119.8 . . ?
C23 C24 C25 120.4(6) . . ?
C25 C24 H24 119.8 . . ?
C34 C33 H33 119.7 . . ?
C32 C33 C34 120.7(5) . . ?
C32 C33 H33 119.7 . . ?
C37 C38 H38A 109.5 . . ?
C37 C38 H38B 109.5 . . ?
C37 C38 H38C 109.5 . . ?
H38A C38 H38B 109.5 . . ?
H38A C38 H38C 109.5 . . ?
H38B C38 H38C 109.5 . . ?
C13 C14 H14 119.3 . . ?
C15 C14 C13 121.3(6) . . ?
C15 C14 H14 119.3 . . ?
C53 C54 C55 135.4(9) . . ?
N7 C54 C53 109.6(10) . . ?
N7 C54 C55 114.9(9) . . ?
C17 C16 H16 119.8 . . ?
C15 C16 C17 120.3(6) . . ?
C15 C16 H16 119.8 . . ?
C14 C15 C16 119.6(6) . . ?
C14 C15 H15 120.2 . . ?
C16 C15 H15 120.2 . . ?
C46 C47 H47 120.6 . . ?
C46 C47 C48 118.8(6) . . ?
C48 C47 H47 120.6 . . ?
C1 C2 C3 103.9(4) . . ?
C5 C2 C3 135.2(5) . . ?
C5 C2 C1 120.9(5) . . ?
C6 C11 H11 120.1 . . ?
C10 C11 C6 119.9(5) . . ?
C10 C11 H11 120.1 . . ?
C11 C10 H10 119.5 . . ?
C9 C10 C11 121.0(5) . . ?
C9 C10 H10 119.5 . . ?
C51 C50 H50 119.9 . . ?
C49 C50 C51 120.3(5) . . ?
C49 C50 H50 119.9 . . ?
C47 C48 H48 119.7 . . ?
C47 C48 C49 120.5(6) . . ?
C49 C48 H48 119.7 . . ?
C30 C31 H31 119.7 . . ?
C32 C31 C30 120.5(6) . . ?
C32 C31 H31 119.7 . . ?
C33 C32 C31 119.5(6) . . ?
C33 C32 H32 120.2 . . ?
C31 C32 H32 120.2 . . ?
N1S C1S C2S 178.7(7) . . ?
C10 C9 H9 120.2 . . ?
C10 C9 C8 119.7(5) . . ?
C8 C9 H9 120.2 . . ?
C1S C2S H2SA 109.5 . . ?
C1S C2S H2SB 109.5 . . ?
C1S C2S H2SC 109.5 . . ?
H2SA C2S H2SB 109.5 . . ?
H2SA C2S H2SC 109.5 . . ?
H2SB C2S H2SC 109.5 . . ?
C50 C49 C48 120.0(6) . . ?
C50 C49 H49 120.0 . . ?
C48 C49 H49 120.0 . . ?
C63 N8 N7 118.0(6) . . ?
C52 N8 C63 130.1(7) . . ?
C52 N8 N7 111.4(7) . . ?
C24 C25 H25 120.2 . . ?
C26 C25 C24 119.5(7) . . ?
C26 C25 H25 120.2 . . ?
C40 C45 H45 119.9 . . ?
C40 C45 C44 120.2(6) . . ?
C44 C45 H45 119.9 . . ?
C7 C8 C9 119.6(5) . . ?
C7 C8 H8 120.2 . . ?
C9 C8 H8 120.2 . . ?
C40 C41 H41 120.1 . . ?
C40 C41 C42 119.9(6) . . ?
C42 C41 H41 120.1 . . ?
O8 C56 C53 122.0(8) . . ?
O8 C56 C57 115.8(8) . . ?
C53 C56 C57 122.1(8) . . ?
C64 C63 N8 120.8(5) . . ?
C64 C63 C68 120.0 . . ?
C68 C63 N8 119.1(5) . . ?
C63 C64 H64 120.0 . . ?
C63 C64 C65 120.0 . . ?
C65 C64 H64 120.0 . . ?
C64 C65 H65 120.0 . . ?
C64 C65 C66 120.0 . . ?
C66 C65 H65 120.0 . . ?
C65 C66 H66 120.0 . . ?
C65 C66 C67 120.0 . . ?
C67 C66 H66 120.0 . . ?
C66 C67 H67 120.0 . . ?
C68 C67 C66 120.0 . . ?
C68 C67 H67 120.0 . . ?
C63 C68 H68 120.0 . . ?
C67 C68 C63 120.0 . . ?
C67 C68 H68 120.0 . . ?
O7 C52 N8 124.5(9) . . ?
O7 C52 C53 128.8(8) . . ?
N8 C52 C53 106.7(7) . . ?
C56 C53 C54 129.4(8) . . ?
C52 C53 C54 106.5(8) . . ?
C52 C53 C56 123.2(8) . . ?
C23 C28 H28 120.3 . . ?
C23 C28 C27 119.5(7) . . ?
C27 C28 H28 120.3 . . ?
C54 N7 N8 105.8(8) . . ?
C25 C26 H26 119.2 . . ?
C25 C26 C27 121.7(7) . . ?
C27 C26 H26 119.2 . . ?
C45 C44 H44 120.2 . . ?
C43 C44 C45 119.6(7) . . ?
C43 C44 H44 120.2 . . ?
C44 C43 H43 119.3 . . ?
C42 C43 C44 121.4(7) . . ?
C42 C43 H43 119.3 . . ?
C62 C57 C56 122.5(12) . . ?
C58 C57 C56 117.7(11) . . ?
C58 C57 C62 119.7(11) . . ?
C41 C42 H42 120.2 . . ?
C43 C42 C41 119.6(7) . . ?
C43 C42 H42 120.2 . . ?
C28 C27 H27 120.5 . . ?
C26 C27 C28 119.1(8) . . ?
C26 C27 H27 120.5 . . ?
C57 C62 H62 121.5 . . ?
C61 C62 C57 116.9(12) . . ?
C61 C62 H62 121.5 . . ?
C62 C61 H61 119.2 . . ?
C62 C61 C60 121.6(12) . . ?
C60 C61 H61 119.2 . . ?
C54 C55 H55A 109.5 . . ?
C54 C55 H55B 109.5 . . ?
C54 C55 H55C 109.5 . . ?
H55A C55 H55B 109.5 . . ?
H55A C55 H55C 109.5 . . ?
H55B C55 H55C 109.5 . . ?
C57 C58 H58 119.9 . . ?
C57 C58 C59 120.2(12) . . ?
C59 C58 H58 119.9 . . ?
C58 C59 H59 118.8 . . ?
C60 C59 C58 122.5(13) . . ?
C60 C59 H59 118.8 . . ?
C61 C60 H60 120.6 . . ?
C59 C60 C61 118.8(12) . . ?
C59 C60 H60 120.6 . . ?
C63A N8A N7A 118.6(16) . . ?
C52A N8A C63A 129.1(18) . . ?
C52A N8A N7A 112.1(17) . . ?
C63A C64A H64A 120.0 . . ?
C63A C64A C65A 120.0 . . ?
C65A C64A H64A 120.0 . . ?
N8A C63A C64A 124.9(14) . . ?
N8A C63A C68A 115.1(14) . . ?
C68A C63A C64A 120.0 . . ?
C63A C68A H68A 120.0 . . ?
C63A C68A C67A 120.0 . . ?
C67A C68A H68A 120.0 . . ?
C68A C67A H67A 120.0 . . ?
C66A C67A C68A 120.0 . . ?
C66A C67A H67A 120.0 . . ?
C67A C66A H66A 120.0 . . ?
C65A C66A C67A 120.0 . . ?
C65A C66A H66A 120.0 . . ?
C64A C65A H65A 120.0 . . ?
C66A C65A C64A 120.0 . . ?
C66A C65A H65A 120.0 . . ?
C53A C56A C57A 121.8(14) . . ?
O8A C56A C53A 120.9(19) . . ?
O8A C56A C57A 117.1(17) . . ?
N8A C52A C53A 108.1(16) . . ?
O7A C52A N8A 123(2) . . ?
O7A C52A C53A 128.6(19) . . ?
C54A N7A N8A 106.1(18) . . ?
C56A C53A C54A 132(2) . . ?
C52A C53A C56A 121.9(17) . . ?
C52A C53A C54A 105.3(19) . . ?
C56A O8A Gd1 132.6(17) . . ?
C52A O7A Gd1 135.5(15) . . ?
H55D C55A H55E 109.5 . . ?
H55D C55A H55F 109.5 . . ?
H55E C55A H55F 109.5 . . ?
C54A C55A H55D 109.5 . . ?
C54A C55A H55E 109.5 . . ?
C54A C55A H55F 109.5 . . ?
C58A C57A C56A 116.9(11) . . ?
C58A C57A C62A 120.0 . . ?
C62A C57A C56A 123.0(11) . . ?
C57A C58A H58A 120.0 . . ?
C59A C58A C57A 120.0 . . ?
C59A C58A H58A 120.0 . . ?
C58A C59A H59A 120.0 . . ?
C60A C59A C58A 120.0 . . ?
C60A C59A H59A 120.0 . . ?
C59A C60A H60A 120.0 . . ?
C61A C60A C59A 120.0 . . ?
C61A C60A H60A 120.0 . . ?
C60A C61A H61A 120.0 . . ?
C60A C61A C62A 120.0 . . ?
C62A C61A H61A 120.0 . . ?
C57A C62A H62A 120.0 . . ?
C61A C62A C57A 120.0 . . ?
C61A C62A H62A 120.0 . . ?
N7A C54A C53A 108.2(19) . . ?
N7A C54A C55A 117(3) . . ?
C53A C54A C55A 134(3) . . ?
N2S C3S C4S 177(2) . . ?
C3S C4S H4SA 109.5 . . ?
C3S C4S H4SB 109.5 . . ?
C3S C4S H4SC 109.5 . . ?
H4SA C4S H4SB 109.5 . . ?
H4SA C4S H4SC 109.5 . . ?
H4SB C4S H4SC 109.5 . . ?
N2SA C3SA C4SA 168(4) . . ?
C3SA C4SA H4SD 109.5 . . ?
C3SA C4SA H4SE 109.5 . . ?
C3SA C4SA H4SF 109.5 . . ?
H4SD C4SA H4SE 109.5 . . ?
H4SD C4SA H4SF 109.5 . . ?
H4SE C4SA H4SF 109.5 . . ?

loop_
_geom_bond_atom_site_label_1
_geom_bond_atom_site_label_2
_geom_bond_distance
_geom_bond_site_symmetry_2
_geom_bond_publ_flag
Gd1 O6 2.418(3) . ?
Gd1 O5 2.345(3) . ?
Gd1 O4 2.390(3) 4_675 ?
Gd1 O3 2.362(3) 4_675 ?
Gd1 O1 2.354(4) . ?
Gd1 O2 2.384(3) . ?
Gd1 O8 2.430(9) . ?
Gd1 O7 2.329(12) . ?
Gd1 O8A 2.44(2) . ?
Gd1 O7A 2.26(2) . ?
Ag1 N3 2.125(4) . ?
Ag1 N5 2.113(4) . ?
O6 C39 1.250(6) . ?
O5 C35 1.259(6) . ?
O4 C22 1.250(6) . ?
O3 C18 1.258(6) . ?
O1 C1 1.266(6) . ?
O2 C5 1.253(6) . ?
O8 C56 1.255(9) . ?
N4 N3 1.395(5) . ?
N4 C29 1.414(6) . ?
N4 C18 1.369(6) . ?
N3 C20 1.316(6) . ?
N6 N5 1.392(6) . ?
N6 C35 1.368(6) . ?
N6 C46 1.409(6) . ?
N2 N1 1.400(6) . ?
N2 C1 1.375(6) . ?
N2 C12 1.419(6) . ?
O7 C52 1.268(9) . ?
N5 C37 1.323(6) . ?
N1 C3 1.317(7) . ?
C29 C30 1.374(7) . ?
C29 C34 1.385(7) . ?
C30 H30 0.9500 . ?
C30 C31 1.392(8) . ?
C20 C19 1.431(7) . ?
C20 C21 1.484(7) . ?
C35 C36 1.441(7) . ?
C18 C19 1.421(6) . ?
C39 C36 1.411(7) . ?
C39 C40 1.492(7) . ?
C19 C22 1.421(6) . ?
C36 C37 1.415(7) . ?
C46 C51 1.393(7) . ?
C46 C47 1.385(7) . ?
C3 C4 1.493(7) . ?
C3 C2 1.430(7) . ?
C34 H34 0.9500 . ?
C34 C33 1.375(7) . ?
C37 C38 1.491(7) . ?
C1 C2 1.429(7) . ?
C22 C23 1.495(7) . ?
C12 C13 1.395(7) . ?
C12 C17 1.394(8) . ?
C6 C7 1.389(7) . ?
C6 C5 1.497(7) . ?
C6 C11 1.384(7) . ?
C40 C45 1.382(8) . ?
C40 C41 1.391(8) . ?
C13 H13 0.9500 . ?
C13 C14 1.382(8) . ?
C23 C24 1.365(8) . ?
C23 C28 1.373(8) . ?
C7 H7 0.9500 . ?
C7 C8 1.385(8) . ?
C4 H4A 0.9800 . ?
C4 H4B 0.9800 . ?
C4 H4C 0.9800 . ?
C5 C2 1.407(7) . ?
C21 H21A 0.9800 . ?
C21 H21B 0.9800 . ?
C21 H21C 0.9800 . ?
C17 H17 0.9500 . ?
C17 C16 1.382(7) . ?
C51 H51 0.9500 . ?
C51 C50 1.381(7) . ?
C24 H24 0.9500 . ?
C24 C25 1.386(8) . ?
C33 H33 0.9500 . ?
C33 C32 1.365(8) . ?
C38 H38A 0.9800 . ?
C38 H38B 0.9800 . ?
C38 H38C 0.9800 . ?
C14 H14 0.9500 . ?
C14 C15 1.373(9) . ?
C54 C53 1.431(14) . ?
C54 N7 1.344(13) . ?
C54 C55 1.479(14) . ?
C16 H16 0.9500 . ?
C16 C15 1.377(8) . ?
C15 H15 0.9500 . ?
C47 H47 0.9500 . ?
C47 C48 1.389(8) . ?
C11 H11 0.9500 . ?
C11 C10 1.383(8) . ?
C10 H10 0.9500 . ?
C10 C9 1.367(8) . ?
C50 H50 0.9500 . ?
C50 C49 1.375(8) . ?
C48 H48 0.9500 . ?
C48 C49 1.391(8) . ?
C31 H31 0.9500 . ?
C31 C32 1.377(8) . ?
C32 H32 0.9500 . ?
C1S C2S 1.445(9) . ?
C1S N1S 1.138(8) . ?
C9 H9 0.9500 . ?
C9 C8 1.389(8) . ?
C2S H2SA 0.9800 . ?
C2S H2SB 0.9800 . ?
C2S H2SC 0.9800 . ?
C49 H49 0.9500 . ?
N8 C63 1.391(8) . ?
N8 C52 1.345(10) . ?
N8 N7 1.421(9) . ?
C25 H25 0.9500 . ?
C25 C26 1.340(10) . ?
C45 H45 0.9500 . ?
C45 C44 1.385(9) . ?
C8 H8 0.9500 . ?
C41 H41 0.9500 . ?
C41 C42 1.391(9) . ?
C56 C53 1.412(11) . ?
C56 C57 1.530(14) . ?
C63 C64 1.3900 . ?
C63 C68 1.3900 . ?
C64 H64 0.9500 . ?
C64 C65 1.3900 . ?
C65 H65 0.9500 . ?
C65 C66 1.3900 . ?
C66 H66 0.9500 . ?
C66 C67 1.3900 . ?
C67 H67 0.9500 . ?
C67 C68 1.3900 . ?
C68 H68 0.9500 . ?
C52 C53 1.411(12) . ?
C28 H28 0.9500 . ?
C28 C27 1.397(10) . ?
C26 H26 0.9500 . ?
C26 C27 1.367(11) . ?
C44 H44 0.9500 . ?
C44 C43 1.365(10) . ?
C43 H43 0.9500 . ?
C43 C42 1.362(10) . ?
C57 C62 1.420(18) . ?
C57 C58 1.324(18) . ?
C42 H42 0.9500 . ?
C27 H27 0.9500 . ?
N2S C3S 1.108(13) . ?
C62 H62 0.9500 . ?
C62 C61 1.388(14) . ?
C61 H61 0.9500 . ?
C61 C60 1.416(17) . ?
C55 H55A 0.9800 . ?
C55 H55B 0.9800 . ?
C55 H55C 0.9800 . ?
C58 H58 0.9500 . ?
C58 C59 1.429(14) . ?
C59 H59 0.9500 . ?
C59 C60 1.258(15) . ?
C60 H60 0.9500 . ?
N8A C63A 1.38(2) . ?
N8A C52A 1.33(2) . ?
N8A N7A 1.40(2) . ?
C64A H64A 0.9500 . ?
C64A C63A 1.3900 . ?
C64A C65A 1.3900 . ?
C63A C68A 1.3900 . ?
C68A H68A 0.9500 . ?
C68A C67A 1.3900 . ?
C67A H67A 0.9500 . ?
C67A C66A 1.3900 . ?
C66A H66A 0.9500 . ?
C66A C65A 1.3900 . ?
C65A H65A 0.9500 . ?
C56A C53A 1.44(3) . ?
C56A O8A 1.257(15) . ?
C56A C57A 1.50(2) . ?
C52A C53A 1.41(3) . ?
C52A O7A 1.264(15) . ?
N7A C54A 1.37(3) . ?
C53A C54A 1.46(3) . ?
C55A H55D 0.9800 . ?
C55A H55E 0.9800 . ?
C55A H55F 0.9800 . ?
C55A C54A 1.486(18) . ?
C57A C58A 1.3900 . ?
C57A C62A 1.3900 . ?
C58A H58A 0.9500 . ?
C58A C59A 1.3900 . ?
C59A H59A 0.9500 . ?
C59A C60A 1.3900 . ?
C60A H60A 0.9500 . ?
C60A C61A 1.3900 . ?
C61A H61A 0.9500 . ?
C61A C62A 1.3900 . ?
C62A H62A 0.9500 . ?
C3S C4S 1.482(13) . ?
C4S H4SA 0.9800 . ?
C4S H4SB 0.9800 . ?
C4S H4SC 0.9800 . ?
C3SA N2SA 1.118(16) . ?
C3SA C4SA 1.469(16) . ?
C4SA H4SD 0.9800 . ?
C4SA H4SE 0.9800 . ?
C4SA H4SF 0.9800 . ?

loop_
_geom_torsion_atom_site_label_1
_geom_torsion_atom_site_label_2
_geom_torsion_atom_site_label_3
_geom_torsion_atom_site_label_4
_geom_torsion
_geom_torsion_site_symmetry_1
_geom_torsion_site_symmetry_2
_geom_torsion_site_symmetry_3
_geom_torsion_site_symmetry_4
_geom_torsion_publ_flag
Gd1 O6 C39 C36 8.9(8) . . . . ?
Gd1 O6 C39 C40 -171.8(4) . . . . ?
Gd1 O5 C35 N6 151.1(4) . . . . ?
Gd1 O5 C35 C36 -33.1(8) . . . . ?
Gd1 O4 C22 C19 12.6(8) 4_576 . . . ?
Gd1 O4 C22 C23 -168.2(3) 4_576 . . . ?
Gd1 O3 C18 N4 151.8(4) 4_576 . . . ?
Gd1 O3 C18 C19 -31.4(7) 4_576 . . . ?
Gd1 O1 C1 N2 -162.4(3) . . . . ?
Gd1 O1 C1 C2 20.8(8) . . . . ?
Gd1 O2 C5 C6 -179.0(3) . . . . ?
Gd1 O2 C5 C2 0.3(8) . . . . ?
Gd1 O8 C56 C53 -12.8(18) . . . . ?
Gd1 O8 C56 C57 163.4(10) . . . . ?
Gd1 O7 C52 N8 -144.4(7) . . . . ?
Gd1 O7 C52 C53 34.3(17) . . . . ?
Ag1 N3 C20 C19 175.7(3) . . . . ?
Ag1 N3 C20 C21 -9.6(7) . . . . ?
Ag1 N5 C37 C36 -154.5(4) . . . . ?
Ag1 N5 C37 C38 21.7(8) . . . . ?
O6 C39 C36 C35 10.1(9) . . . . ?
O6 C39 C36 C37 -168.2(6) . . . . ?
O6 C39 C40 C45 -122.3(6) . . . . ?
O6 C39 C40 C41 52.5(8) . . . . ?
O5 C35 C36 C39 3.4(9) . . . . ?
O5 C35 C36 C37 -178.0(6) . . . . ?
O4 C22 C23 C24 39.2(7) . . . . ?
O4 C22 C23 C28 -133.8(6) . . . . ?
O3 C18 C19 C20 180.0(5) . . . . ?
O3 C18 C19 C22 -3.9(9) . . . . ?
O1 C1 C2 C3 178.1(5) . . . . ?
O1 C1 C2 C5 -0.8(9) . . . . ?
O2 C5 C2 C3 171.5(6) . . . . ?
O2 C5 C2 C1 -10.0(8) . . . . ?
O8 C56 C53 C54 166.7(13) . . . . ?
O8 C56 C53 C52 -1.2(15) . . . . ?
O8 C56 C57 C62 129.8(13) . . . . ?
O8 C56 C57 C58 -47.0(17) . . . . ?
N4 N3 C20 C19 -1.2(6) . . . . ?
N4 N3 C20 C21 173.5(5) . . . . ?
N4 C29 C30 C31 176.5(5) . . . . ?
N4 C29 C34 C33 -177.8(5) . . . . ?
N4 C18 C19 C20 -2.8(6) . . . . ?
N4 C18 C19 C22 173.3(5) . . . . ?
N3 N4 C29 C30 143.2(5) . . . . ?
N3 N4 C29 C34 -41.1(7) . . . . ?
N3 N4 C18 O3 179.7(4) . . . . ?
N3 N4 C18 C19 2.2(6) . . . . ?
N3 C20 C19 C18 2.5(6) . . . . ?
N3 C20 C19 C22 -172.9(5) . . . . ?
N6 N5 C37 C36 0.1(6) . . . . ?
N6 N5 C37 C38 176.3(5) . . . . ?
N6 C35 C36 C39 179.7(5) . . . . ?
N6 C35 C36 C37 -1.6(6) . . . . ?
N6 C46 C51 C50 -176.8(5) . . . . ?
N6 C46 C47 C48 175.7(5) . . . . ?
N2 N1 C3 C4 -177.0(5) . . . . ?
N2 N1 C3 C2 -0.2(6) . . . . ?
N2 C1 C2 C3 0.9(6) . . . . ?
N2 C1 C2 C5 -178.0(5) . . . . ?
N2 C12 C13 C14 177.5(5) . . . . ?
N2 C12 C17 C16 -177.1(5) . . . . ?
O7 C52 C53 C54 179.4(13) . . . . ?
O7 C52 C53 C56 -10.3(16) . . . . ?
N5 N6 C35 O5 178.5(5) . . . . ?
N5 N6 C35 C36 1.8(6) . . . . ?
N5 N6 C46 C51 -40.3(7) . . . . ?
N5 N6 C46 C47 141.8(5) . . . . ?
N1 N2 C1 O1 -178.5(4) . . . . ?
N1 N2 C1 C2 -1.1(6) . . . . ?
N1 N2 C12 C13 170.4(5) . . . . ?
N1 N2 C12 C17 -10.0(7) . . . . ?
N1 C3 C2 C1 -0.5(6) . . . . ?
N1 C3 C2 C5 178.2(6) . . . . ?
C29 N4 N3 Ag1 -0.5(6) . . . . ?
C29 N4 N3 C20 176.6(5) . . . . ?
C29 N4 C18 O3 2.6(8) . . . . ?
C29 N4 C18 C19 -174.9(5) . . . . ?
C29 C30 C31 C32 0.4(10) . . . . ?
C29 C34 C33 C32 2.3(9) . . . . ?
C30 C29 C34 C33 -2.0(8) . . . . ?
C30 C31 C32 C33 -0.2(11) . . . . ?
C20 C19 C22 O4 -170.4(5) . . . . ?
C20 C19 C22 C23 10.5(9) . . . . ?
C35 N6 N5 Ag1 158.0(3) . . . . ?
C35 N6 N5 C37 -1.2(6) . . . . ?
C35 N6 C46 C51 132.0(6) . . . . ?
C35 N6 C46 C47 -45.9(8) . . . . ?
C35 C36 C37 N5 0.9(6) . . . . ?
C35 C36 C37 C38 -174.7(6) . . . . ?
C18 N4 N3 Ag1 -177.8(3) . . . . ?
C18 N4 N3 C20 -0.7(6) . . . . ?
C18 N4 C29 C30 -40.0(7) . . . . ?
C18 N4 C29 C34 135.7(5) . . . . ?
C18 C19 C22 O4 14.8(8) . . . . ?
C18 C19 C22 C23 -164.3(5) . . . . ?
C39 C36 C37 N5 179.4(6) . . . . ?
C39 C36 C37 C38 3.8(11) . . . . ?
C39 C40 C45 C44 174.5(5) . . . . ?
C39 C40 C41 C42 -175.5(6) . . . . ?
C19 C22 C23 C24 -141.7(5) . . . . ?
C19 C22 C23 C28 45.3(8) . . . . ?
C36 C39 C40 C45 57.0(8) . . . . ?
C36 C39 C40 C41 -128.2(6) . . . . ?
C46 N6 N5 Ag1 -28.5(6) . . . . ?
C46 N6 N5 C37 172.3(5) . . . . ?
C46 N6 C35 O5 5.6(8) . . . . ?
C46 N6 C35 C36 -171.1(5) . . . . ?
C46 C51 C50 C49 1.2(8) . . . . ?
C46 C47 C48 C49 1.0(10) . . . . ?
C34 C29 C30 C31 0.7(8) . . . . ?
C34 C33 C32 C31 -1.2(11) . . . . ?
C1 N2 N1 C3 0.8(6) . . . . ?
C1 N2 C12 C13 -19.1(9) . . . . ?
C1 N2 C12 C17 160.5(5) . . . . ?
C22 C23 C24 C25 -174.8(5) . . . . ?
C22 C23 C28 C27 174.0(6) . . . . ?
C12 N2 N1 C3 173.0(5) . . . . ?
C12 N2 C1 O1 10.3(9) . . . . ?
C12 N2 C1 C2 -172.2(5) . . . . ?
C12 C13 C14 C15 0.8(9) . . . . ?
C12 C17 C16 C15 -1.5(9) . . . . ?
C6 C7 C8 C9 -3.8(10) . . . . ?
C6 C5 C2 C3 -9.3(9) . . . . ?
C6 C5 C2 C1 169.2(5) . . . . ?
C6 C11 C10 C9 -0.9(9) . . . . ?
C40 C39 C36 C35 -169.2(5) . . . . ?
C40 C39 C36 C37 12.6(10) . . . . ?
C40 C45 C44 C43 0.9(10) . . . . ?
C40 C41 C42 C43 1.0(12) . . . . ?
C13 C12 C17 C16 2.5(9) . . . . ?
C13 C14 C15 C16 0.1(10) . . . . ?
C23 C24 C25 C26 1.4(10) . . . . ?
C23 C28 C27 C26 -0.3(11) . . . . ?
C7 C6 C5 O2 -50.1(7) . . . . ?
C7 C6 C5 C2 130.6(6) . . . . ?
C7 C6 C11 C10 0.1(8) . . . . ?
C4 C3 C2 C1 176.0(5) . . . . ?
C4 C3 C2 C5 -5.3(10) . . . . ?
C5 C6 C7 C8 174.4(5) . . . . ?
C5 C6 C11 C10 -171.9(5) . . . . ?
C21 C20 C19 C18 -171.4(5) . . . . ?
C21 C20 C19 C22 13.2(10) . . . . ?
C17 C12 C13 C14 -2.1(8) . . . . ?
C17 C16 C15 C14 0.3(10) . . . . ?
C51 C46 C47 C48 -2.1(9) . . . . ?
C51 C50 C49 C48 -2.3(10) . . . . ?
C24 C23 C28 C27 1.1(10) . . . . ?
C24 C25 C26 C27 -0.6(11) . . . . ?
C47 C46 C51 C50 1.0(8) . . . . ?
C47 C48 C49 C50 1.2(11) . . . . ?
C11 C6 C7 C8 2.3(9) . . . . ?
C11 C6 C5 O2 121.9(6) . . . . ?
C11 C6 C5 C2 -57.4(7) . . . . ?
C11 C10 C9 C8 -0.7(10) . . . . ?
C10 C9 C8 C7 3.0(10) . . . . ?
N8 C63 C64 C65 -176.0(6) . . . . ?
N8 C63 C68 C67 176.0(6) . . . . ?
N8 C52 C53 C54 -1.7(11) . . . . ?
N8 C52 C53 C56 168.6(8) . . . . ?
C25 C26 C27 C28 0.0(12) . . . . ?
C45 C40 C41 C42 -0.6(10) . . . . ?
C45 C44 C43 C42 -0.5(12) . . . . ?
C41 C40 C45 C44 -0.3(9) . . . . ?
C56 C57 C62 C61 -179.7(11) . . . . ?
C56 C57 C58 C59 -176.9(10) . . . . ?
C63 N8 C52 O7 7.8(16) . . . . ?
C63 N8 C52 C53 -171.1(8) . . . . ?
C63 N8 N7 C54 173.7(9) . . . . ?
C63 C64 C65 C66 0.0 . . . . ?
C64 C63 C68 C67 0.0 . . . . ?
C64 C65 C66 C67 0.0 . . . . ?
C65 C66 C67 C68 0.0 . . . . ?
C66 C67 C68 C63 0.0 . . . . ?
C68 C63 C64 C65 0.0 . . . . ?
C52 N8 C63 C64 -29.7(11) . . . . ?
C52 N8 C63 C68 154.4(7) . . . . ?
C52 N8 N7 C54 0.8(11) . . . . ?
C53 C54 N7 N8 -1.8(13) . . . . ?
C53 C56 C57 C62 -54.1(16) . . . . ?
C53 C56 C57 C58 129.2(12) . . . . ?
C28 C23 C24 C25 -1.7(9) . . . . ?
N7 C54 C53 C56 -167.3(10) . . . . ?
N7 C54 C53 C52 2.3(14) . . . . ?
N7 N8 C63 C64 159.0(5) . . . . ?
N7 N8 C63 C68 -17.0(9) . . . . ?
N7 N8 C52 O7 179.6(11) . . . . ?
N7 N8 C52 C53 0.6(9) . . . . ?
C44 C43 C42 C41 -0.4(12) . . . . ?
C57 C56 C53 C54 -9.2(17) . . . . ?
C57 C56 C53 C52 -177.1(10) . . . . ?
C57 C62 C61 C60 -2.0(19) . . . . ?
C57 C58 C59 C60 -5(2) . . . . ?
C62 C57 C58 C59 6(2) . . . . ?
C62 C61 C60 C59 4(2) . . . . ?
C55 C54 C53 C56 9(2) . . . . ?
C55 C54 C53 C52 178.7(16) . . . . ?
C55 C54 N7 N8 -179.1(11) . . . . ?
C58 C57 C62 C61 -3(2) . . . . ?
C58 C59 C60 C61 0(2) . . . . ?
N8A C63A C68A C67A 178(2) . . . . ?
N8A C52A C53A C56A 176.3(18) . . . . ?
N8A C52A C53A C54A 4(3) . . . . ?
N8A C52A O7A Gd1 168(2) . . . . ?
N8A N7A C54A C53A -1(3) . . . . ?
N8A N7A C54A C55A -174(3) . . . . ?
C64A C63A C68A C67A 0.0 . . . . ?
C63A N8A C52A C53A 171(2) . . . . ?
C63A N8A C52A O7A -5(4) . . . . ?
C63A N8A N7A C54A -172(2) . . . . ?
C63A C64A C65A C66A 0.0 . . . . ?
C63A C68A C67A C66A 0.0 . . . . ?
C68A C67A C66A C65A 0.0 . . . . ?
C67A C66A C65A C64A 0.0 . . . . ?
C65A C64A C63A N8A -178(2) . . . . ?
C65A C64A C63A C68A 0.0 . . . . ?
C56A C53A C54A N7A -173(2) . . . . ?
C56A C53A C54A C55A -2(6) . . . . ?
C56A C57A C58A C59A 176.3(14) . . . . ?
C56A C57A C62A C61A -176.1(15) . . . . ?
C52A N8A C63A C64A 27(3) . . . . ?
C52A N8A C63A C68A -151.1(19) . . . . ?
C52A N8A N7A C54A 4(3) . . . . ?
C52A C53A C54A N7A -1(3) . . . . ?
C52A C53A C54A C55A 170(4) . . . . ?
N7A N8A C63A C64A -158.4(15) . . . . ?
N7A N8A C63A C68A 24(2) . . . . ?
N7A N8A C52A C53A -5(2) . . . . ?
N7A N8A C52A O7A -180(2) . . . . ?
C53A C56A O8A Gd1 33(4) . . . . ?
C53A C56A C57A C58A 148.0(15) . . . . ?
C53A C56A C57A C62A -36(2) . . . . ?
C53A C52A O7A Gd1 -6(5) . . . . ?
O8A C56A C53A C52A -6(3) . . . . ?
O8A C56A C53A C54A 165(3) . . . . ?
O8A C56A C57A C58A -36(2) . . . . ?
O8A C56A C57A C62A 140.1(19) . . . . ?
O7A C52A C53A C56A -9(4) . . . . ?
O7A C52A C53A C54A 178(3) . . . . ?
C57A C56A C53A C52A 170.2(18) . . . . ?
C57A C56A C53A C54A -19(4) . . . . ?
C57A C56A O8A Gd1 -143.0(16) . . . . ?
C57A C58A C59A C60A 0.0 . . . . ?
C58A C57A C62A C61A 0.0 . . . . ?
C58A C59A C60A C61A 0.0 . . . . ?
C59A C60A C61A C62A 0.0 . . . . ?
C60A C61A C62A C57A 0.0 . . . . ?
C62A C57A C58A C59A 0.0 . . . . ?
